data_4504767
loop_
_publ_author_name
'Chen, Banglin'
'Fronczek, Frank R.'
'Courtney, Brandy H.'
'Zapata, Fatima'

_publ_section_title
;
 \a-Po Nets of Copper(II)-trans-1,4-Cyclohexanedicarboxylate Frameworks
 Based on a Paddle-Wheel Building Block and Its Enlarged Dimer
;
_journal_issue 4
_journal_name_full 'Crystal Growth &amp; Design'
_journal_page_first 825
_journal_paper_doi 10.1021/cg050585e
_journal_volume 6
_journal_year 2006
_chemical_compound_source 'local laboratory'
_chemical_formula_moiety 'C44 H50 Cu4 N2 O16'
_chemical_formula_sum 'C44 H50 Cu4 N2 O16'
_chemical_formula_weight 1117.02
_chemical_name_systematic
; 
 ? 
;
_space_group_IT_number 2
_symmetry_cell_setting triclinic
_symmetry_space_group_name_Hall '-P 1'
_symmetry_space_group_name_H-M 'P -1'
_atom_sites_solution_hydrogens geom
_atom_sites_solution_primary direct
_atom_sites_solution_secondary difmap
_audit_creation_method SHELXL-97
_cell_angle_alpha 111.84(2)
_cell_angle_beta 93.35(3)
_cell_angle_gamma 113.52(3)
_cell_formula_units_Z 1
_cell_length_a 10.708(4)
_cell_length_b 10.822(5)
_cell_length_c 11.457(6)
_cell_measurement_reflns_used 4048
_cell_measurement_temperature 110
_cell_measurement_theta_max 26.0
_cell_measurement_theta_min 2.5
_cell_volume 1096.1(10)
_computing_cell_refinement 'Denzo and Scalepack (Otwinowski & Minor, 1997)'
_computing_data_collection 'COLLECT (Nonius, 2000)'
_computing_data_reduction 'Denzo and Scalepack (Otwinowski & Minor, 1997)'
_computing_molecular_graphics 'Ortep-3 for Windows (Farrugia, 1997)'
_computing_publication_material 'SHELXL-97 (Sheldrick, 1997)'
_computing_structure_refinement 'SHELXL-97 (Sheldrick, 1997)'
_computing_structure_solution 'SIR97 (Altomare  et al., 1999)'
_diffrn_ambient_temperature 110
_diffrn_measured_fraction_theta_full 0.989
_diffrn_measured_fraction_theta_max 0.989
_diffrn_measurement_device_type 'KappaCCD (with Oxford Cryostream)'
_diffrn_measurement_method ' \w scans with \k offsets'
_diffrn_radiation_monochromator graphite
_diffrn_radiation_source 'fine-focus sealed tube'
_diffrn_radiation_type MoK\a
_diffrn_radiation_wavelength 0.71073
_diffrn_reflns_av_R_equivalents 0.097
_diffrn_reflns_av_sigmaI/netI 0.1473
_diffrn_reflns_limit_h_max 13
_diffrn_reflns_limit_h_min -13
_diffrn_reflns_limit_k_max 13
_diffrn_reflns_limit_k_min -13
_diffrn_reflns_limit_l_max 14
_diffrn_reflns_limit_l_min -14
_diffrn_reflns_number 16371
_diffrn_reflns_theta_full 26.0
_diffrn_reflns_theta_max 26.0
_diffrn_reflns_theta_min 3.2
_diffrn_standards_decay_% <2
_diffrn_standards_number 0
_exptl_absorpt_coefficient_mu 1.990
_exptl_absorpt_correction_T_max 0.961
_exptl_absorpt_correction_T_min 0.841
_exptl_absorpt_correction_type multi-scan
_exptl_absorpt_process_details 'Denzo and Scalepack (Otwinowski & Minor, 1997)'
_exptl_crystal_colour 'light blue'
_exptl_crystal_density_diffrn 1.692
_exptl_crystal_density_method 'not measured'
_exptl_crystal_description lath
_exptl_crystal_F_000 572
_exptl_crystal_size_max 0.09
_exptl_crystal_size_mid 0.04
_exptl_crystal_size_min 0.02
_refine_diff_density_max 0.56
_refine_diff_density_min -0.68
_refine_diff_density_rms 0.135
_refine_ls_extinction_method none
_refine_ls_goodness_of_fit_ref 1.014
_refine_ls_hydrogen_treatment constr
_refine_ls_matrix_type full
_refine_ls_number_parameters 298
_refine_ls_number_reflns 4260
_refine_ls_number_restraints 0
_refine_ls_restrained_S_all 1.014
_refine_ls_R_factor_all 0.145
_refine_ls_R_factor_gt 0.063
_refine_ls_shift/su_max 0.000
_refine_ls_shift/su_mean 0.000
_refine_ls_structure_factor_coef Fsqd
_refine_ls_weighting_details 'calc w=1/[\s^2^(Fo^2^)+(0.0321P)^2^+1.4330P] where P=(Fo^2^+2Fc^2^)/3'
_refine_ls_weighting_scheme calc
_refine_ls_wR_factor_gt 0.097
_refine_ls_wR_factor_ref 0.119
_reflns_number_gt 2326
_reflns_number_total 4260
_reflns_threshold_expression I>2\s(I)
_cod_data_source_file cg050585esi20051105_115026.cif
_cod_data_source_block 2
_cod_depositor_comments
;
The following automatic conversions were performed:

'_symmetry_cell_setting' value 'Triclinic' changed to 'triclinic'
according to /home/saulius/struct/CIF-dictionaries/cif_core.dic
dictionary named 'cif_core.dic' version 2.4.1 from 2010-06-29.

Automatic conversion script
Id: cif_fix_values 1715 2011-07-08 13:25:40Z adriana 
;
_cod_original_sg_symbol_H-M 'P -1          '
_cod_database_code 4504767

loop_
_symmetry_equiv_pos_as_xyz
'x, y, z'
'-x, -y, -z'

loop_
_atom_site_label
_atom_site_type_symbol
_atom_site_fract_x
_atom_site_fract_y
_atom_site_fract_z
_atom_site_U_iso_or_equiv
_atom_site_adp_type
_atom_site_occupancy
_atom_site_symmetry_multiplicity
_atom_site_calc_flag
_atom_site_refinement_flags
Cu1 Cu 0.31755(7) 0.31014(8) 0.64041(7) 0.0138(2) Uani 1 1 d .
Cu2 Cu 0.35246(8) 0.41880(9) 0.89201(7) 0.0151(2) Uani 1 1 d .
O1 O 0.3599(4) 0.5146(5) 0.6667(4) 0.0184(11) Uani 1 1 d .
O2 O 0.3780(4) 0.6032(4) 0.8807(4) 0.0165(10) Uani 1 1 d .
O3 O 0.2830(5) 0.1228(4) 0.6487(4) 0.0209(11) Uani 1 1 d .
O4 O 0.3189(4) 0.2176(5) 0.8652(4) 0.0184(11) Uani 1 1 d .
O5 O 0.1227(4) 0.2729(5) 0.6538(4) 0.0188(11) Uani 1 1 d .
O6 O 0.1517(4) 0.3596(5) 0.8688(4) 0.0181(11) Uani 1 1 d .
O7 O 0.5207(4) 0.3660(5) 0.6784(4) 0.0173(10) Uani 1 1 d .
O8 O 0.5539(4) 0.4720(5) 0.8955(4) 0.0150(11) Uani 1 1 d .
N1 N 0.2553(5) 0.2165(6) 0.4327(5) 0.0163(13) Uani 1 1 d .
C1 C 0.3745(6) 0.6156(7) 0.7760(6) 0.0118(14) Uani 1 1 d .
C2 C 0.3874(6) 0.7623(7) 0.7807(6) 0.0140(15) Uani 1 1 d .
H2 H 0.4891 0.8358 0.8160 0.017 Uiso 1 1 calc R
C3 C 0.3086(7) 0.8252(7) 0.8730(6) 0.0177(16) Uani 1 1 d .
H3A H 0.3432 0.8367 0.9603 0.021 Uiso 1 1 calc R
H3B H 0.2075 0.7535 0.8428 0.021 Uiso 1 1 calc R
C4 C 0.3268(7) -0.0235(7) 0.8822(6) 0.0205(16) Uani 1 1 d .
H4A H 0.2704 0.0107 0.9398 0.025 Uiso 1 1 calc R
H4B H 0.4266 0.0511 0.9208 0.025 Uiso 1 1 calc R
C5 C 0.2810(7) -0.0341(7) 0.7499(7) 0.0180(16) Uani 1 1 d .
H5 H 0.1789 -0.1066 0.7158 0.022 Uiso 1 1 calc R
C6 C 0.3588(7) -0.0975(7) 0.6556(6) 0.0215(17) Uani 1 1 d .
H6A H 0.3216 -0.1109 0.5682 0.026 Uiso 1 1 calc R
H6B H 0.4597 -0.0253 0.6839 0.026 Uiso 1 1 calc R
C7 C 0.3429(7) 0.7547(7) 0.6483(6) 0.0232(17) Uani 1 1 d .
H7A H 0.4004 0.7217 0.5914 0.028 Uiso 1 1 calc R
H7B H 0.2435 0.6790 0.6085 0.028 Uiso 1 1 calc R
C8 C 0.2961(6) 0.1135(7) 0.7554(7) 0.0168(15) Uani 1 1 d .
C9 C 0.0788(6) 0.3084(7) 0.7539(6) 0.0125(15) Uani 1 1 d .
C10 C -0.0672(6) 0.2994(7) 0.7383(6) 0.0155(15) Uani 1 1 d .
H10 H -0.1290 0.2079 0.6574 0.019 Uiso 1 1 calc R
C11 C -0.1360(6) 0.2892(7) 0.8488(6) 0.0160(15) Uani 1 1 d .
H11A H -0.1504 0.1958 0.8548 0.019 Uiso 1 1 calc R
H11B H -0.0733 0.3744 0.9315 0.019 Uiso 1 1 calc R
C12 C 0.7239(6) 0.2914(7) 0.8278(6) 0.0150(15) Uani 1 1 d .
H12A H 0.6836 0.2899 0.9031 0.018 Uiso 1 1 calc R
H12B H 0.6583 0.2004 0.7499 0.018 Uiso 1 1 calc R
C13 C 0.7383(6) 0.4316(7) 0.8100(6) 0.0115(14) Uani 1 1 d .
H13 H 0.8014 0.5231 0.8904 0.014 Uiso 1 1 calc R
C14 C 0.8045(7) 0.4354(8) 0.6955(6) 0.0203(16) Uani 1 1 d .
H14A H 0.8176 0.5266 0.6856 0.024 Uiso 1 1 calc R
H14B H 0.7406 0.3476 0.6147 0.024 Uiso 1 1 calc R
C15 C -0.0530(6) 0.4343(7) 0.7168(6) 0.0201(16) Uani 1 1 d .
H15A H -0.0141 0.4325 0.6402 0.024 Uiso 1 1 calc R
H15B H 0.0134 0.5268 0.7931 0.024 Uiso 1 1 calc R
C16 C 0.5951(7) 0.4238(7) 0.7917(7) 0.0194(17) Uani 1 1 d .
C17 C 0.1295(6) 0.0916(7) 0.3726(6) 0.0157(15) Uani 1 1 d .
H17 H 0.0853 0.0395 0.4211 0.019 Uiso 1 1 calc R
C18 C 0.0640(6) 0.0378(7) 0.2455(6) 0.0171(15) Uani 1 1 d .
H18 H -0.0248 -0.0482 0.2088 0.020 Uiso 1 1 calc R
C19 C 0.1272(6) 0.1089(7) 0.1692(6) 0.0145(14) Uani 1 1 d .
C20 C 0.2580(6) 0.2332(7) 0.2293(6) 0.0169(15) Uani 1 1 d .
H20 H 0.3068 0.2836 0.1812 0.020 Uiso 1 1 calc R
C21 C 0.3172(6) 0.2835(7) 0.3589(6) 0.0154(15) Uani 1 1 d .
H21 H 0.4058 0.3695 0.3979 0.019 Uiso 1 1 calc R
C22 C 0.0608(6) 0.0616(7) 0.0360(6) 0.0165(16) Uani 1 1 d .
H22 H 0.1074 0.1231 -0.0047 0.020 Uiso 1 1 calc R

loop_
_atom_site_aniso_label
_atom_site_aniso_U_11
_atom_site_aniso_U_22
_atom_site_aniso_U_33
_atom_site_aniso_U_23
_atom_site_aniso_U_13
_atom_site_aniso_U_12
Cu1 0.0130(5) 0.0116(5) 0.0179(5) 0.0071(4) 0.0034(4) 0.0060(4)
Cu2 0.0148(5) 0.0132(5) 0.0195(5) 0.0086(4) 0.0050(4) 0.0070(4)
O1 0.030(3) 0.011(2) 0.016(3) 0.007(2) 0.007(2) 0.009(2)
O2 0.024(3) 0.008(2) 0.016(3) 0.004(2) 0.004(2) 0.007(2)
O3 0.037(3) 0.011(2) 0.017(3) 0.006(2) 0.008(2) 0.012(2)
O4 0.023(3) 0.012(3) 0.026(3) 0.011(2) 0.006(2) 0.010(2)
O5 0.015(2) 0.024(3) 0.016(3) 0.006(2) 0.005(2) 0.010(2)
O6 0.011(2) 0.018(3) 0.026(3) 0.009(2) 0.006(2) 0.007(2)
O7 0.013(2) 0.024(3) 0.016(3) 0.006(2) 0.003(2) 0.012(2)
O8 0.014(2) 0.015(3) 0.011(2) 0.004(2) 0.001(2) 0.004(2)
N1 0.016(3) 0.019(3) 0.023(3) 0.013(3) 0.006(3) 0.013(3)
C1 0.010(3) 0.016(4) 0.015(4) 0.009(3) 0.006(3) 0.009(3)
C2 0.012(3) 0.009(4) 0.020(4) 0.004(3) 0.003(3) 0.006(3)
C3 0.025(4) 0.020(4) 0.022(4) 0.016(3) 0.010(3) 0.016(3)
C4 0.036(4) 0.016(4) 0.025(4) 0.013(3) 0.015(3) 0.021(3)
C5 0.018(4) 0.013(4) 0.028(4) 0.011(3) 0.005(3) 0.009(3)
C6 0.037(4) 0.013(4) 0.018(4) 0.009(3) 0.002(3) 0.014(3)
C7 0.028(4) 0.017(4) 0.020(4) 0.006(3) 0.004(3) 0.008(3)
C8 0.011(3) 0.010(4) 0.028(4) 0.007(3) 0.006(3) 0.005(3)
C9 0.016(3) 0.010(4) 0.018(4) 0.009(3) 0.005(3) 0.009(3)
C10 0.016(3) 0.013(4) 0.014(4) 0.003(3) 0.002(3) 0.006(3)
C11 0.019(3) 0.014(4) 0.022(4) 0.012(3) 0.009(3) 0.011(3)
C12 0.009(3) 0.017(4) 0.026(4) 0.013(3) 0.008(3) 0.007(3)
C13 0.006(3) 0.010(3) 0.012(3) -0.001(3) -0.002(3) 0.003(3)
C14 0.027(4) 0.023(4) 0.024(4) 0.017(3) 0.010(3) 0.016(3)
C15 0.022(4) 0.017(4) 0.023(4) 0.008(3) 0.010(3) 0.010(3)
C16 0.017(4) 0.017(4) 0.030(5) 0.016(4) 0.010(3) 0.007(3)
C17 0.011(3) 0.012(3) 0.021(4) 0.008(3) 0.004(3) 0.001(3)
C18 0.012(3) 0.016(4) 0.022(4) 0.005(3) 0.004(3) 0.008(3)
C19 0.017(3) 0.011(3) 0.017(3) 0.006(3) 0.008(3) 0.007(3)
C20 0.019(3) 0.012(4) 0.023(4) 0.011(3) 0.006(3) 0.007(3)
C21 0.011(3) 0.012(3) 0.018(4) 0.007(3) 0.004(3) 0.000(3)
C22 0.019(3) 0.014(4) 0.014(4) 0.006(3) 0.005(3) 0.005(3)

loop_
_atom_type_symbol
_atom_type_description
_atom_type_scat_dispersion_real
_atom_type_scat_dispersion_imag
_atom_type_scat_source
C C 0.0033 0.0016 'International Tables Vol C Tables 4.2.6.8 and 6.1.1.4'
H H 0.0000 0.0000 'International Tables Vol C Tables 4.2.6.8 and 6.1.1.4'
Cu Cu 0.3201 1.2651 'International Tables Vol C Tables 4.2.6.8 and 6.1.1.4'
N N 0.0061 0.0033 'International Tables Vol C Tables 4.2.6.8 and 6.1.1.4'
O O 0.0106 0.0060 'International Tables Vol C Tables 4.2.6.8 and 6.1.1.4'

loop_
_geom_angle_atom_site_label_1
_geom_angle_atom_site_label_2
_geom_angle_atom_site_label_3
_geom_angle
_geom_angle_site_symmetry_1
_geom_angle_site_symmetry_3
O3 Cu1 O1 169.58(18) . .
O3 Cu1 O7 87.57(19) . .
O1 Cu1 O7 90.76(19) . .
O3 Cu1 O5 89.98(19) . .
O1 Cu1 O5 88.89(19) . .
O7 Cu1 O5 164.52(18) . .
O3 Cu1 N1 95.8(2) . .
O1 Cu1 N1 94.63(19) . .
O7 Cu1 N1 104.11(19) . .
O5 Cu1 N1 91.3(2) . .
O3 Cu1 Cu2 85.28(13) . .
O1 Cu1 Cu2 84.33(13) . .
O7 Cu1 Cu2 84.99(13) . .
O5 Cu1 Cu2 79.58(13) . .
N1 Cu1 Cu2 170.87(14) . .
O6 Cu2 O4 90.63(18) . .
O6 Cu2 O2 88.46(18) . .
O4 Cu2 O2 168.47(19) . .
O6 Cu2 O8 173.93(18) . .
O4 Cu2 O8 89.22(18) . .
O2 Cu2 O8 90.48(18) . .
O6 Cu2 O8 107.03(17) . 2_667
O4 Cu2 O8 96.12(18) . 2_667
O2 Cu2 O8 95.14(17) . 2_667
O8 Cu2 O8 79.02(19) . 2_667
O6 Cu2 Cu1 89.45(14) . .
O4 Cu2 Cu1 83.84(14) . .
O2 Cu2 Cu1 84.66(13) . .
O8 Cu2 Cu1 84.50(13) . .
O8 Cu2 Cu1 163.52(11) 2_667 .
C1 O1 Cu1 122.5(4) . .
C1 O2 Cu2 123.1(4) . .
C8 O3 Cu1 122.2(4) . .
C8 O4 Cu2 123.7(4) . .
C9 O5 Cu1 128.3(4) . .
C9 O6 Cu2 117.7(4) . .
C16 O7 Cu1 123.0(4) . .
C16 O8 Cu2 122.0(4) . .
C16 O8 Cu2 136.0(4) . 2_667
Cu2 O8 Cu2 100.98(18) . 2_667
C21 N1 C17 116.5(5) . .
C21 N1 Cu1 125.4(4) . .
C17 N1 Cu1 117.0(4) . .
O2 C1 O1 125.0(6) . .
O2 C1 C2 117.4(6) . .
O1 C1 C2 117.6(5) . .
C1 C2 C3 112.2(5) . .
C1 C2 C7 114.0(5) . .
C3 C2 C7 109.8(5) . .
C1 C2 H2 106.8 . .
C3 C2 H2 106.8 . .
C7 C2 H2 106.8 . .
C2 C3 C4 112.2(5) . 1_565
C2 C3 H3A 109.2 . .
C4 C3 H3A 109.2 1_565 .
C2 C3 H3B 109.2 . .
C4 C3 H3B 109.2 1_565 .
H3A C3 H3B 107.9 . .
C5 C4 C3 111.1(5) . 1_545
C5 C4 H4A 109.4 . .
C3 C4 H4A 109.4 1_545 .
C5 C4 H4B 109.4 . .
C3 C4 H4B 109.4 1_545 .
H4A C4 H4B 108.0 . .
C4 C5 C8 112.6(6) . .
C4 C5 C6 110.8(6) . .
C8 C5 C6 111.5(5) . .
C4 C5 H5 107.2 . .
C8 C5 H5 107.2 . .
C6 C5 H5 107.2 . .
C7 C6 C5 111.9(5) 1_545 .
C7 C6 H6A 109.2 1_545 .
C5 C6 H6A 109.2 . .
C7 C6 H6B 109.2 1_545 .
C5 C6 H6B 109.2 . .
H6A C6 H6B 107.9 . .
C6 C7 C2 112.8(6) 1_565 .
C6 C7 H7A 109.0 1_565 .
C2 C7 H7A 109.0 . .
C6 C7 H7B 109.0 1_565 .
C2 C7 H7B 109.0 . .
H7A C7 H7B 107.8 . .
O4 C8 O3 124.7(6) . .
O4 C8 C5 118.1(6) . .
O3 C8 C5 117.2(6) . .
O5 C9 O6 124.1(6) . .
O5 C9 C10 117.6(6) . .
O6 C9 C10 118.2(6) . .
C11 C10 C15 112.1(5) . .
C11 C10 C9 115.3(5) . .
C15 C10 C9 106.2(5) . .
C11 C10 H10 107.6 . .
C15 C10 H10 107.6 . .
C9 C10 H10 107.6 . .
C12 C11 C10 110.8(5) 1_455 .
C12 C11 H11A 109.5 1_455 .
C10 C11 H11A 109.5 . .
C12 C11 H11B 109.5 1_455 .
C10 C11 H11B 109.5 . .
H11A C11 H11B 108.1 . .
C11 C12 C13 112.0(5) 1_655 .
C11 C12 H12A 109.2 1_655 .
C13 C12 H12A 109.2 . .
C11 C12 H12B 109.2 1_655 .
C13 C12 H12B 109.2 . .
H12A C12 H12B 107.9 . .
C16 C13 C14 113.4(5) . .
C16 C13 C12 107.7(5) . .
C14 C13 C12 108.9(5) . .
C16 C13 H13 108.9 . .
C14 C13 H13 108.9 . .
C12 C13 H13 108.9 . .
C13 C14 C15 110.8(5) . 1_655
C13 C14 H14A 109.5 . .
C15 C14 H14A 109.5 1_655 .
C13 C14 H14B 109.5 . .
C15 C14 H14B 109.5 1_655 .
H14A C14 H14B 108.1 . .
C10 C15 C14 111.3(5) . 1_455
C10 C15 H15A 109.4 . .
C14 C15 H15A 109.4 1_455 .
C10 C15 H15B 109.4 . .
C14 C15 H15B 109.4 1_455 .
H15A C15 H15B 108.0 . .
O7 C16 O8 124.1(6) . .
O7 C16 C13 119.2(6) . .
O8 C16 C13 116.6(6) . .
N1 C17 C18 123.1(5) . .
N1 C17 H17 118.5 . .
C18 C17 H17 118.5 . .
C17 C18 C19 120.4(5) . .
C17 C18 H18 119.8 . .
C19 C18 H18 119.8 . .
C20 C19 C18 116.5(6) . .
C20 C19 C22 120.3(5) . .
C18 C19 C22 123.1(5) . .
C21 C20 C19 120.1(5) . .
C21 C20 H20 119.9 . .
C19 C20 H20 119.9 . .
N1 C21 C20 123.3(5) . .
N1 C21 H21 118.4 . .
C20 C21 H21 118.4 . .
C22 C22 C19 126.3(7) 2 .
C22 C22 H22 116.8 2 .
C19 C22 H22 116.8 . .

loop_
_geom_bond_atom_site_label_1
_geom_bond_atom_site_label_2
_geom_bond_distance
_geom_bond_site_symmetry_2
Cu1 O3 1.951(4) .
Cu1 O1 1.970(4) .
Cu1 O7 1.982(4) .
Cu1 O5 1.988(4) .
Cu1 N1 2.148(5) .
Cu1 Cu2 2.6140(18) .
Cu2 O6 1.952(4) .
Cu2 O4 1.957(4) .
Cu2 O2 1.958(4) .
Cu2 O8 1.991(4) .
Cu2 O8 2.227(4) 2_667
O1 C1 1.269(7) .
O2 C1 1.256(7) .
O3 C8 1.268(7) .
O4 C8 1.266(7) .
O5 C9 1.250(7) .
O6 C9 1.281(7) .
O7 C16 1.260(8) .
O8 C16 1.290(7) .
O8 Cu2 2.227(4) 2_667
N1 C21 1.347(7) .
N1 C17 1.365(7) .
C1 C2 1.517(9) .
C2 C3 1.523(8) .
C2 C7 1.525(9) .
C2 H2 1.0000 .
C3 C4 1.531(8) 1_565
C3 H3A 0.9900 .
C3 H3B 0.9900 .
C4 C5 1.514(9) .
C4 C3 1.531(8) 1_545
C4 H4A 0.9900 .
C4 H4B 0.9900 .
C5 C8 1.516(9) .
C5 C6 1.530(9) .
C5 H5 1.0000 .
C6 C7 1.509(9) 1_545
C6 H6A 0.9900 .
C6 H6B 0.9900 .
C7 C6 1.509(9) 1_565
C7 H7A 0.9900 .
C7 H7B 0.9900 .
C9 C10 1.522(9) .
C10 C11 1.518(8) .
C10 C15 1.520(9) .
C10 H10 1.0000 .
C11 C12 1.517(8) 1_455
C11 H11A 0.9900 .
C11 H11B 0.9900 .
C12 C11 1.517(8) 1_655
C12 C13 1.554(8) .
C12 H12A 0.9900 .
C12 H12B 0.9900 .
C13 C16 1.500(9) .
C13 C14 1.533(8) .
C13 H13 1.0000 .
C14 C15 1.538(9) 1_655
C14 H14A 0.9900 .
C14 H14B 0.9900 .
C15 C14 1.538(9) 1_455
C15 H15A 0.9900 .
C15 H15B 0.9900 .
C17 C18 1.369(8) .
C17 H17 0.9500 .
C18 C19 1.403(8) .
C18 H18 0.9500 .
C19 C20 1.393(8) .
C19 C22 1.448(8) .
C20 C21 1.385(8) .
C20 H20 0.9500 .
C21 H21 0.9500 .
C22 C22 1.351(11) 2
C22 H22 0.9500 .

loop_
_geom_torsion_atom_site_label_1
_geom_torsion_atom_site_label_2
_geom_torsion_atom_site_label_3
_geom_torsion_atom_site_label_4
_geom_torsion
_geom_torsion_site_symmetry_1
_geom_torsion_site_symmetry_4
O3 Cu1 Cu2 O6 -88.98(19) . .
O1 Cu1 Cu2 O6 91.78(19) . .
O7 Cu1 Cu2 O6 -176.95(19) . .
O5 Cu1 Cu2 O6 1.87(19) . .
N1 Cu1 Cu2 O6 7.9(9) . .
O3 Cu1 Cu2 O4 1.71(19) . .
O1 Cu1 Cu2 O4 -177.5(2) . .
O7 Cu1 Cu2 O4 -86.26(18) . .
O5 Cu1 Cu2 O4 92.56(18) . .
N1 Cu1 Cu2 O4 98.6(9) . .
O3 Cu1 Cu2 O2 -177.5(2) . .
O1 Cu1 Cu2 O2 3.28(18) . .
O7 Cu1 Cu2 O2 94.55(18) . .
O5 Cu1 Cu2 O2 -86.63(18) . .
N1 Cu1 Cu2 O2 -80.6(9) . .
O3 Cu1 Cu2 O8 91.51(19) . .
O1 Cu1 Cu2 O8 -87.72(19) . .
O7 Cu1 Cu2 O8 3.55(19) . .
O5 Cu1 Cu2 O8 -177.6(2) . .
N1 Cu1 Cu2 O8 -171.6(9) . .
O3 Cu1 Cu2 O8 92.5(4) . 2_667
O1 Cu1 Cu2 O8 -86.8(4) . 2_667
O7 Cu1 Cu2 O8 4.5(4) . 2_667
O5 Cu1 Cu2 O8 -176.7(4) . 2_667
N1 Cu1 Cu2 O8 -170.7(11) . 2_667
O3 Cu1 O1 C1 -10.5(13) . .
O7 Cu1 O1 C1 -91.2(5) . .
O5 Cu1 O1 C1 73.4(4) . .
N1 Cu1 O1 C1 164.6(4) . .
Cu2 Cu1 O1 C1 -6.3(4) . .
O6 Cu2 O2 C1 -91.1(5) . .
O4 Cu2 O2 C1 -5.6(11) . .
O8 Cu2 O2 C1 82.9(5) . .
O8 Cu2 O2 C1 161.9(4) 2_667 .
Cu1 Cu2 O2 C1 -1.5(4) . .
O1 Cu1 O3 C8 -0.6(13) . .
O7 Cu1 O3 C8 80.3(5) . .
O5 Cu1 O3 C8 -84.4(5) . .
N1 Cu1 O3 C8 -175.7(5) . .
Cu2 Cu1 O3 C8 -4.8(5) . .
O6 Cu2 O4 C8 90.2(5) . .
O2 Cu2 O4 C8 4.9(11) . .
O8 Cu2 O4 C8 -83.7(5) . .
O8 Cu2 O4 C8 -162.6(4) 2_667 .
Cu1 Cu2 O4 C8 0.8(4) . .
O3 Cu1 O5 C9 88.3(5) . .
O1 Cu1 O5 C9 -81.4(5) . .
O7 Cu1 O5 C9 7.5(11) . .
N1 Cu1 O5 C9 -176.0(5) . .
Cu2 Cu1 O5 C9 3.1(5) . .
O4 Cu2 O6 C9 -90.7(4) . .
O2 Cu2 O6 C9 77.8(4) . .
O8 Cu2 O6 C9 -2(2) . .
O8 Cu2 O6 C9 172.7(4) 2_667 .
Cu1 Cu2 O6 C9 -6.9(4) . .
O3 Cu1 O7 C16 -83.9(5) . .
O1 Cu1 O7 C16 85.9(5) . .
O5 Cu1 O7 C16 -2.7(10) . .
N1 Cu1 O7 C16 -179.2(5) . .
Cu2 Cu1 O7 C16 1.6(5) . .
O6 Cu2 O8 C16 -15(2) . .
O4 Cu2 O8 C16 74.0(5) . .
O2 Cu2 O8 C16 -94.5(5) . .
O8 Cu2 O8 C16 170.4(6) 2_667 .
Cu1 Cu2 O8 C16 -9.9(5) . .
O6 Cu2 O8 Cu2 175.1(17) . 2_667
O4 Cu2 O8 Cu2 -96.38(19) . 2_667
O2 Cu2 O8 Cu2 95.14(19) . 2_667
O8 Cu2 O8 Cu2 0.0 2_667 2_667
Cu1 Cu2 O8 Cu2 179.73(15) . 2_667
O3 Cu1 N1 C21 -142.2(5) . .
O1 Cu1 N1 C21 38.7(5) . .
O7 Cu1 N1 C21 -53.3(5) . .
O5 Cu1 N1 C21 127.7(5) . .
Cu2 Cu1 N1 C21 121.8(8) . .
O3 Cu1 N1 C17 49.7(5) . .
O1 Cu1 N1 C17 -129.4(5) . .
O7 Cu1 N1 C17 138.6(4) . .
O5 Cu1 N1 C17 -40.4(5) . .
Cu2 Cu1 N1 C17 -46.3(12) . .
Cu2 O2 C1 O1 -2.9(8) . .
Cu2 O2 C1 C2 176.4(4) . .
Cu1 O1 C1 O2 7.4(8) . .
Cu1 O1 C1 C2 -171.9(4) . .
O2 C1 C2 C3 -38.6(8) . .
O1 C1 C2 C3 140.7(5) . .
O2 C1 C2 C7 -164.2(5) . .
O1 C1 C2 C7 15.2(8) . .
C1 C2 C3 C4 177.5(5) . 1_565
C7 C2 C3 C4 -54.7(7) . 1_565
C3 C4 C5 C8 179.4(5) 1_545 .
C3 C4 C5 C6 -55.0(7) 1_545 .
C4 C5 C6 C7 54.4(7) . 1_545
C8 C5 C6 C7 -179.4(5) . 1_545
C1 C2 C7 C6 -179.1(5) . 1_565
C3 C2 C7 C6 54.0(7) . 1_565
Cu2 O4 C8 O3 -4.9(8) . .
Cu2 O4 C8 C5 176.2(4) . .
Cu1 O3 C8 O4 7.2(8) . .
Cu1 O3 C8 C5 -173.9(4) . .
C4 C5 C8 O4 -12.5(8) . .
C6 C5 C8 O4 -137.7(6) . .
C4 C5 C8 O3 168.6(5) . .
C6 C5 C8 O3 43.3(8) . .
Cu1 O5 C9 O6 -9.8(9) . .
Cu1 O5 C9 C10 166.1(4) . .
Cu2 O6 C9 O5 11.3(8) . .
Cu2 O6 C9 C10 -164.6(4) . .
O5 C9 C10 C11 159.3(5) . .
O6 C9 C10 C11 -24.5(8) . .
O5 C9 C10 C15 -75.9(7) . .
O6 C9 C10 C15 100.3(6) . .
C15 C10 C11 C12 54.5(7) . 1_455
C9 C10 C11 C12 176.2(5) . 1_455
C11 C12 C13 C16 -179.3(5) 1_655 .
C11 C12 C13 C14 57.4(7) 1_655 .
C16 C13 C14 C15 -176.7(5) . 1_655
C12 C13 C14 C15 -56.9(6) . 1_655
C11 C10 C15 C14 -55.0(7) . 1_455
C9 C10 C15 C14 178.3(5) . 1_455
Cu1 O7 C16 O8 -10.0(9) . .
Cu1 O7 C16 C13 166.8(4) . .
Cu2 O8 C16 O7 14.8(8) . .
Cu2 O8 C16 O7 -178.9(4) 2_667 .
Cu2 O8 C16 C13 -162.1(4) . .
Cu2 O8 C16 C13 4.2(9) 2_667 .
C14 C13 C16 O7 26.6(8) . .
C12 C13 C16 O7 -93.9(7) . .
C14 C13 C16 O8 -156.4(5) . .
C12 C13 C16 O8 83.1(7) . .
C21 N1 C17 C18 -2.6(9) . .
Cu1 N1 C17 C18 166.6(5) . .
N1 C17 C18 C19 1.6(10) . .
C17 C18 C19 C20 0.7(10) . .
C17 C18 C19 C22 -177.3(6) . .
C18 C19 C20 C21 -2.0(10) . .
C22 C19 C20 C21 176.1(6) . .
C17 N1 C21 C20 1.3(9) . .
Cu1 N1 C21 C20 -166.9(5) . .
C19 C20 C21 N1 1.0(10) . .
C20 C19 C22 C22 175.5(8) . 2
C18 C19 C22 C22 -6.5(13) . 2
